data_7032327
loop_
_publ_author_name
'Morton, Jason G. M.'
'Al-Shammari, Haif'
'Sun, Yunshan'
'Zhu, Jiangtao'
'Stephan, Douglas W.'

_publ_section_title
;
 1,1-Olefin-bridged bis-(2-indenyl) metallocenes of titanium and
 zirconium.
;
_journal_issue 35
_journal_name_full 'Dalton transactions (Cambridge, England : 2003)'
_journal_page_first 13219
_journal_page_last 13231
_journal_paper_doi 10.1039/c4dt01583e
_journal_volume 43
_journal_year 2014
_chemical_formula_sum 'C42 H41 Cl2 Zr'
_chemical_formula_weight 707.87
_chemical_name_systematic
; 
 ? 
;
_space_group_IT_number 62
_symmetry_cell_setting orthorhombic
_symmetry_space_group_name_Hall '-P 2ac 2n'
_symmetry_space_group_name_H-M 'P n m a'
_atom_sites_solution_hydrogens geom
_atom_sites_solution_primary direct
_atom_sites_solution_secondary difmap
_audit_creation_method SHELXL-97
_cell_angle_alpha 90.00
_cell_angle_beta 90.00
_cell_angle_gamma 90.00
_cell_formula_units_Z 4
_cell_length_a 8.6369(5)
_cell_length_b 11.7633(8)
_cell_length_c 33.907(2)
_cell_measurement_temperature 150(2)
_cell_volume 3444.9(4)
_computing_cell_refinement 'Bruker SAINT'
_computing_data_collection 'Bruker APEX2'
_computing_data_reduction 'Bruker SAINT'
_computing_molecular_graphics 'Bruker SHELXTL'
_computing_publication_material 'Bruker SHELXTL'
_computing_structure_refinement 'SHELXL-97 (Sheldrick, 1997)'
_computing_structure_solution 'SHELXS-97 (Sheldrick, 1990)'
_diffrn_ambient_temperature 150(2)
_diffrn_measured_fraction_theta_full 0.999
_diffrn_measured_fraction_theta_max 0.999
_diffrn_radiation_monochromator graphite
_diffrn_radiation_source 'fine-focus sealed tube'
_diffrn_radiation_type MoK\a
_diffrn_radiation_wavelength 0.71073
_diffrn_reflns_av_R_equivalents 0.0434
_diffrn_reflns_av_sigmaI/netI 0.0196
_diffrn_reflns_limit_h_max 9
_diffrn_reflns_limit_h_min -10
_diffrn_reflns_limit_k_max 13
_diffrn_reflns_limit_k_min -13
_diffrn_reflns_limit_l_max 40
_diffrn_reflns_limit_l_min -40
_diffrn_reflns_number 49060
_diffrn_reflns_theta_full 24.99
_diffrn_reflns_theta_max 24.99
_diffrn_reflns_theta_min 1.83
_exptl_absorpt_coefficient_mu 0.503
_exptl_absorpt_correction_T_max 0.9514
_exptl_absorpt_correction_T_min 0.9060
_exptl_absorpt_correction_type multi-scan
_exptl_crystal_density_diffrn 1.365
_exptl_crystal_density_method 'not measured'
_exptl_crystal_F_000 1468
_exptl_crystal_size_max 0.20
_exptl_crystal_size_mid 0.10
_exptl_crystal_size_min 0.10
_refine_diff_density_max 1.229
_refine_diff_density_min -0.906
_refine_diff_density_rms 0.124
_refine_ls_extinction_method none
_refine_ls_goodness_of_fit_ref 1.251
_refine_ls_hydrogen_treatment mixed
_refine_ls_matrix_type full
_refine_ls_number_parameters 202
_refine_ls_number_reflns 3196
_refine_ls_number_restraints 5
_refine_ls_restrained_S_all 1.251
_refine_ls_R_factor_all 0.1134
_refine_ls_R_factor_gt 0.1008
_refine_ls_shift/su_max 0.001
_refine_ls_shift/su_mean 0.000
_refine_ls_structure_factor_coef Fsqd
_refine_ls_weighting_details 'calc w=1/[\s^2^(Fo^2^)+(0.0567P)^2^+35.1465P] where P=(Fo^2^+2Fc^2^)/3'
_refine_ls_weighting_scheme calc
_refine_ls_wR_factor_gt 0.2372
_refine_ls_wR_factor_ref 0.2457
_reflns_number_gt 2730
_reflns_number_total 3196
_reflns_threshold_expression >2sigma(I)
_cod_duplicate_entry 7031823
_cod_data_source_file c4dt01583e1.cif
_cod_data_source_block t1_compound_14
_cod_original_sg_symbol_H-M Pnma
_cod_database_code 7032327

loop_
_symmetry_equiv_pos_as_xyz
'x, y, z'
'x+1/2, -y+1/2, -z+1/2'
'-x, y+1/2, -z'
'-x+1/2, -y, z+1/2'
'-x, -y, -z'
'-x-1/2, y-1/2, z-1/2'
'x, -y-1/2, z'
'x-1/2, y, -z-1/2'

loop_
_atom_site_label
_atom_site_type_symbol
_atom_site_fract_x
_atom_site_fract_y
_atom_site_fract_z
_atom_site_U_iso_or_equiv
_atom_site_adp_type
_atom_site_occupancy
_atom_site_symmetry_multiplicity
_atom_site_calc_flag
_atom_site_refinement_flags
_atom_site_disorder_assembly
_atom_site_disorder_group
Zr1 Zr 0.78689(12) 0.2500 0.42618(3) 0.0410(4) Uani 1 2 d S . .
Cl1 Cl 0.7039(4) 0.2500 0.49461(8) 0.0633(10) Uani 1 2 d S . .
Cl2 Cl 1.0644(3) 0.2500 0.42990(10) 0.0616(10) Uani 1 2 d S . .
C1 C 0.7024(10) 0.0369(9) 0.4299(2) 0.049(2) Uani 1 1 d . . .
C2 C 0.5816(9) 0.1054(8) 0.4130(2) 0.0397(19) Uani 1 1 d . . .
C3 C 0.6385(8) 0.1481(8) 0.3764(2) 0.0370(19) Uani 1 1 d . . .
C4 C 0.7942(9) 0.1086(8) 0.3711(2) 0.0408(19) Uani 1 1 d . . .
C5 C 0.8321(9) 0.0385(8) 0.4045(2) 0.041(2) Uani 1 1 d . . .
C6 C 0.7087(12) -0.0285(10) 0.4650(3) 0.065(3) Uani 1 1 d . . .
H6A H 0.6227 -0.0312 0.4824 0.078 Uiso 1 1 calc R . .
C7 C 0.8390(14) -0.0865(12) 0.4731(3) 0.081(4) Uani 1 1 d . . .
H7A H 0.8440 -0.1299 0.4967 0.098 Uiso 1 1 calc R . .
C8 C 0.9684(13) -0.0852(10) 0.4478(3) 0.072(3) Uani 1 1 d . . .
H8A H 1.0577 -0.1279 0.4547 0.086 Uiso 1 1 calc R . .
C9 C 0.9685(10) -0.0237(9) 0.4134(3) 0.054(2) Uani 1 1 d . . .
H9A H 1.0557 -0.0229 0.3963 0.065 Uiso 1 1 calc R . .
C10 C 0.5694(12) 0.2500 0.3569(3) 0.038(3) Uani 1 2 d S . .
C11 C 0.4537(12) 0.2500 0.3300(3) 0.042(3) Uani 1 2 d S . .
C12 C 0.3774(8) 0.1495(9) 0.3120(2) 0.042(2) Uani 1 1 d . . .
C13 C 0.3999(10) 0.0355(10) 0.3178(2) 0.055(3) Uani 1 1 d . . .
H13A H 0.4731 0.0091 0.3366 0.066 Uiso 1 1 calc R . .
C14 C 0.3134(12) -0.0408(11) 0.2957(3) 0.070(3) Uani 1 1 d . . .
H14A H 0.3284 -0.1202 0.2990 0.084 Uiso 1 1 calc R . .
C15 C 0.2049(13) -0.0017(13) 0.2685(3) 0.077(4) Uani 1 1 d . . .
H15A H 0.1457 -0.0549 0.2538 0.093 Uiso 1 1 calc R . .
C16 C 0.1824(10) 0.1115(12) 0.2628(2) 0.065(3) Uani 1 1 d . . .
H16A H 0.1087 0.1376 0.2441 0.078 Uiso 1 1 calc R . .
C17 C 0.2677(8) 0.1878(9) 0.2845(2) 0.052(3) Uani 1 1 d . . .
C18 C 0.8936(11) 0.1147(10) 0.3342(2) 0.058(3) Uani 1 1 d . . .
H18A H 0.9167 0.0378 0.3249 0.087 Uiso 1 1 d . . .
H18B H 0.9912 0.1541 0.3403 0.087 Uiso 1 1 d . . .
H18C H 0.8386 0.1568 0.3136 0.087 Uiso 1 1 d . . .
C19 C 0.4198(10) 0.1102(10) 0.4287(3) 0.059(3) Uani 1 1 d . . .
H19A H 0.3785 0.0328 0.4309 0.088 Uiso 1 1 d . . .
H19B H 0.3549 0.1549 0.4110 0.088 Uiso 1 1 d . . .
H19C H 0.4208 0.1455 0.4550 0.088 Uiso 1 1 d . . .
C51 C -0.025(3) -0.2500 0.3101(8) 0.144(10) Uiso 0.50 1 d PD A 2
H51A H 0.0638 -0.2500 0.3279 0.216 Uiso 0.25 1 calc PR A 2
H51B H -0.0221 -0.1820 0.2934 0.216 Uiso 0.50 1 calc PR A 2
H51C H -0.0221 -0.3180 0.2934 0.216 Uiso 0.50 1 calc PR A 2
C52 C -0.175(3) -0.2500 0.3342(12) 0.26(2) Uiso 0.50 1 d PD A 2
H52A H -0.1611 -0.3167 0.3516 0.308 Uiso 0.50 1 calc PR A 2
H52B H -0.1611 -0.1833 0.3516 0.308 Uiso 0.50 1 calc PR A 2
C53 C -0.348(4) -0.2500 0.3270(9) 0.218(17) Uiso 0.50 1 d PD A 2
H53A H -0.3848 -0.3191 0.3131 0.261 Uiso 0.50 1 calc PR A 2
H53B H -0.3848 -0.1809 0.3131 0.261 Uiso 0.50 1 calc PR A 2
C54 C -0.389(4) -0.2500 0.3713(10) 0.25(2) Uiso 0.50 1 d PD A 2
H54A H -0.3308 -0.3167 0.3811 0.294 Uiso 0.50 1 calc PR A 2
H54B H -0.3308 -0.1833 0.3811 0.294 Uiso 0.50 1 calc PR A 2
C55 C -0.532(2) -0.2500 0.3984(9) 0.168(12) Uiso 0.50 1 d PD A 2
H55A H -0.5179 -0.1829 0.4156 0.202 Uiso 0.50 1 calc PR A 2
H55B H -0.5179 -0.3171 0.4156 0.202 Uiso 0.50 1 calc PR A 2
C56 C -0.707(2) -0.2500 0.3885(6) 0.104(6) Uiso 0.50 1 d PD A 2
H56A H -0.7672 -0.2500 0.4130 0.156 Uiso 0.25 1 calc PR A 2
H56B H -0.7323 -0.3180 0.3731 0.156 Uiso 0.50 1 calc PR A 2
H56C H -0.7323 -0.1820 0.3731 0.156 Uiso 0.50 1 calc PR A 2

loop_
_atom_site_aniso_label
_atom_site_aniso_U_11
_atom_site_aniso_U_22
_atom_site_aniso_U_33
_atom_site_aniso_U_23
_atom_site_aniso_U_13
_atom_site_aniso_U_12
Zr1 0.0221(5) 0.0808(9) 0.0202(5) 0.000 -0.0034(4) 0.000
Cl1 0.0529(19) 0.115(3) 0.0224(13) 0.000 0.0009(13) 0.000
Cl2 0.0229(13) 0.105(3) 0.0572(19) 0.000 -0.0062(13) 0.000
C1 0.040(4) 0.074(6) 0.034(4) 0.004(4) 0.007(4) 0.010(5)
C2 0.030(4) 0.061(6) 0.028(3) 0.002(4) -0.002(3) 0.003(4)
C3 0.029(4) 0.057(5) 0.025(3) -0.001(4) -0.004(3) -0.006(4)
C4 0.030(4) 0.061(6) 0.032(4) -0.004(4) -0.003(3) 0.002(4)
C5 0.028(4) 0.059(6) 0.036(4) 0.001(4) -0.001(3) 0.008(4)
C6 0.063(6) 0.090(8) 0.043(5) 0.015(5) -0.001(5) 0.020(6)
C7 0.081(8) 0.112(10) 0.051(6) 0.028(7) -0.004(5) 0.030(8)
C8 0.062(6) 0.080(8) 0.074(7) 0.015(6) -0.019(6) 0.030(6)
C9 0.039(5) 0.067(7) 0.057(5) -0.006(5) -0.005(4) 0.015(5)
C10 0.025(5) 0.070(8) 0.020(5) 0.000 0.001(4) 0.000
C11 0.021(5) 0.086(9) 0.019(5) 0.000 -0.001(4) 0.000
C12 0.025(4) 0.082(7) 0.018(3) -0.006(4) 0.003(3) -0.004(4)
C13 0.041(5) 0.091(8) 0.032(4) -0.003(5) -0.002(4) -0.011(5)
C14 0.062(6) 0.093(9) 0.056(6) -0.013(6) 0.006(5) -0.025(6)
C15 0.061(7) 0.128(12) 0.043(5) -0.027(7) -0.002(5) -0.041(8)
C16 0.036(5) 0.131(11) 0.029(4) -0.010(6) -0.006(4) -0.014(6)
C17 0.021(3) 0.116(8) 0.019(3) -0.004(4) 0.002(3) -0.006(4)
C18 0.052(5) 0.088(8) 0.035(4) -0.016(5) 0.010(4) 0.002(5)
C19 0.033(4) 0.092(8) 0.051(5) 0.015(5) 0.008(4) 0.004(5)

loop_
_atom_type_symbol
_atom_type_description
_atom_type_scat_dispersion_real
_atom_type_scat_dispersion_imag
_atom_type_scat_source
C C 0.0033 0.0016 'International Tables Vol C Tables 4.2.6.8 and 6.1.1.4'
H H 0.0000 0.0000 'International Tables Vol C Tables 4.2.6.8 and 6.1.1.4'
Cl Cl 0.1484 0.1585 'International Tables Vol C Tables 4.2.6.8 and 6.1.1.4'
Zr Zr -2.9673 0.5597 'International Tables Vol C Tables 4.2.6.8 and 6.1.1.4'

loop_
_geom_angle_atom_site_label_1
_geom_angle_atom_site_label_2
_geom_angle_atom_site_label_3
_geom_angle
_geom_angle_site_symmetry_1
_geom_angle_site_symmetry_3
Cl2 Zr1 Cl1 104.16(12) . .
Cl2 Zr1 C3 124.19(19) . .
Cl1 Zr1 C3 120.49(19) . .
Cl2 Zr1 C3 124.2(2) . 7_565
Cl1 Zr1 C3 120.49(19) . 7_565
C3 Zr1 C3 58.9(4) . 7_565
Cl2 Zr1 C2 135.91(19) . .
Cl1 Zr1 C2 87.77(18) . .
C3 Zr1 C2 33.6(2) . .
C3 Zr1 C2 80.7(3) 7_565 .
Cl2 Zr1 C2 135.9(2) . 7_565
Cl1 Zr1 C2 87.77(18) . 7_565
C3 Zr1 C2 80.7(3) . 7_565
C3 Zr1 C2 33.6(2) 7_565 7_565
C2 Zr1 C2 85.9(4) . 7_565
Cl2 Zr1 C4 90.81(18) . .
Cl1 Zr1 C4 136.1(2) . .
C3 Zr1 C4 33.7(2) . .
C3 Zr1 C4 79.8(3) 7_565 .
C2 Zr1 C4 55.4(3) . .
C2 Zr1 C4 109.7(3) 7_565 .
Cl2 Zr1 C4 90.81(19) . 7_565
Cl1 Zr1 C4 136.1(2) . 7_565
C3 Zr1 C4 79.8(3) . 7_565
C3 Zr1 C4 33.7(2) 7_565 7_565
C2 Zr1 C4 109.7(3) . 7_565
C2 Zr1 C4 55.4(3) 7_565 7_565
C4 Zr1 C4 83.3(4) . 7_565
Cl2 Zr1 C1 106.03(18) . .
Cl1 Zr1 C1 82.62(17) . .
C3 Zr1 C1 54.2(3) . .
C3 Zr1 C1 111.0(3) 7_565 .
C2 Zr1 C1 32.6(3) . .
C2 Zr1 C1 117.6(3) 7_565 .
C4 Zr1 C1 53.5(3) . .
C4 Zr1 C1 132.9(3) 7_565 .
Cl2 Zr1 C1 106.03(18) . 7_565
Cl1 Zr1 C1 82.62(17) . 7_565
C3 Zr1 C1 111.0(3) . 7_565
C3 Zr1 C1 54.2(3) 7_565 7_565
C2 Zr1 C1 117.6(3) . 7_565
C2 Zr1 C1 32.6(3) 7_565 7_565
C4 Zr1 C1 132.9(3) . 7_565
C4 Zr1 C1 53.5(3) 7_565 7_565
C1 Zr1 C1 147.1(4) . 7_565
Cl2 Zr1 C5 82.30(17) . .
Cl1 Zr1 C5 108.19(17) . .
C3 Zr1 C5 54.4(3) . .
C3 Zr1 C5 110.5(3) 7_565 .
C2 Zr1 C5 53.8(3) . .
C2 Zr1 C5 134.6(2) 7_565 .
C4 Zr1 C5 32.5(3) . .
C4 Zr1 C5 114.7(3) 7_565 .
C1 Zr1 C5 31.3(2) . .
C1 Zr1 C5 164.7(2) 7_565 .
Cl2 Zr1 C5 82.30(17) . 7_565
Cl1 Zr1 C5 108.19(17) . 7_565
C3 Zr1 C5 110.5(3) . 7_565
C3 Zr1 C5 54.4(3) 7_565 7_565
C2 Zr1 C5 134.6(2) . 7_565
C2 Zr1 C5 53.8(3) 7_565 7_565
C4 Zr1 C5 114.7(3) . 7_565
C4 Zr1 C5 32.5(3) 7_565 7_565
C1 Zr1 C5 164.7(2) . 7_565
C1 Zr1 C5 31.3(2) 7_565 7_565
C5 Zr1 C5 142.9(3) . 7_565
C5 C1 C6 119.3(8) . .
C5 C1 C2 109.0(7) . .
C6 C1 C2 131.8(8) . .
C5 C1 Zr1 74.7(6) . .
C6 C1 Zr1 123.3(7) . .
C2 C1 Zr1 69.3(5) . .
C3 C2 C1 107.1(7) . .
C3 C2 C19 128.1(7) . .
C1 C2 C19 123.9(7) . .
C3 C2 Zr1 70.8(4) . .
C1 C2 Zr1 78.2(5) . .
C19 C2 Zr1 125.0(7) . .
C2 C3 C4 108.4(7) . .
C2 C3 C10 122.0(8) . .
C4 C3 C10 125.5(8) . .
C2 C3 Zr1 75.5(4) . .
C4 C3 Zr1 75.7(4) . .
C10 C3 Zr1 97.0(5) . .
C3 C4 C5 107.6(7) . .
C3 C4 C18 128.1(7) . .
C5 C4 C18 123.1(7) . .
C3 C4 Zr1 70.6(4) . .
C5 C4 Zr1 78.4(5) . .
C18 C4 Zr1 126.7(6) . .
C1 C5 C9 121.4(8) . .
C1 C5 C4 107.9(7) . .
C9 C5 C4 130.7(8) . .
C1 C5 Zr1 73.9(6) . .
C9 C5 Zr1 123.6(6) . .
C4 C5 Zr1 69.1(5) . .
C7 C6 C1 118.6(10) . .
C6 C7 C8 122.2(10) . .
C9 C8 C7 121.6(9) . .
C8 C9 C5 116.9(9) . .
C11 C10 C3 126.4(4) . 7_565
C11 C10 C3 126.4(4) . .
C3 C10 C3 106.9(8) 7_565 .
C10 C11 C12 127.2(5) . .
C10 C11 C12 127.2(5) . 7_565
C12 C11 C12 105.6(9) . 7_565
C13 C12 C17 120.4(8) . .
C13 C12 C11 131.1(8) . .
C17 C12 C11 108.4(9) . .
C12 C13 C14 118.6(10) . .
C13 C14 C15 120.5(12) . .
C16 C15 C14 120.9(10) . .
C15 C16 C17 119.1(10) . .
C16 C17 C12 120.5(10) . .
C16 C17 C17 130.7(7) . 7_565
C12 C17 C17 108.7(6) . 7_565
C53 C52 C51 138(4) . .
C52 C53 C54 94(2) . .
C55 C54 C53 140(4) . .
C54 C55 C56 131(3) . .

loop_
_geom_bond_atom_site_label_1
_geom_bond_atom_site_label_2
_geom_bond_distance
_geom_bond_site_symmetry_2
Zr1 Cl2 2.400(3) .
Zr1 Cl1 2.428(3) .
Zr1 C3 2.436(7) .
Zr1 C3 2.436(7) 7_565
Zr1 C2 2.498(9) .
Zr1 C2 2.498(8) 7_565
Zr1 C4 2.502(8) .
Zr1 C4 2.502(8) 7_565
Zr1 C1 2.614(10) .
Zr1 C1 2.614(10) 7_565
Zr1 C5 2.624(9) .
Zr1 C5 2.624(9) 7_565
C1 C5 1.414(11) .
C1 C6 1.418(12) .
C1 C2 1.437(11) .
C2 C3 1.429(10) .
C2 C19 1.496(11) .
C3 C4 1.434(11) .
C3 C10 1.492(10) .
C4 C5 1.438(11) .
C4 C18 1.518(11) .
C5 C9 1.419(11) .
C6 C7 1.345(14) .
C7 C8 1.409(15) .
C8 C9 1.374(14) .
C10 C11 1.354(14) .
C10 C3 1.492(10) 7_565
C11 C12 1.485(11) .
C11 C12 1.485(11) 7_565
C12 C13 1.369(14) .
C12 C17 1.403(11) .
C13 C14 1.388(13) .
C14 C15 1.392(16) .
C15 C16 1.360(17) .
C16 C17 1.375(13) .
C17 C17 1.46(2) 7_565
C51 C52 1.529(10) .
C52 C53 1.518(10) .
C53 C54 1.545(10) .
C54 C55 1.539(10) .
C55 C56 1.546(10) .
